data_4322074
loop_
_publ_author_name
'Takafumi Iwasa'
'Hitoshi Shimada'
'Atsushi Takami'
'Hiroyuki Matsuzaka'
'Youichi Ishii'
'Masanobu Hidai'

_publ_contact_author
;
    Masanobu Hidai
  Department of Chemistry and Biotechnology, Graduate School of Engineering,
  The University of Tokyo, Hongo, Bunkyo-Ku, Tokyo 113-8656, Japan
;
_publ_contact_author_fax ' +81-3-5800-6945 '
_publ_contact_author_phone ' +81-3-3812-2111 ext 7261 '
_publ_section_title
;
 Preparation of Cationic Dinuclear Hydrido Complexes of Ruthenium,
 Rhodium, and Iridium with Bridging Thiolato Ligands and Their Reactions
 with Nitrosobenzene
;
_journal_name_full 'Inorganic Chemistry'
_journal_page_first 2851
_journal_page_last 2859
_journal_paper_doi 10.1021/ic981274e
_journal_volume 38
_journal_year 1999
_chemical_formula_sum 'C56 H69 B N O Rh2 S2'
_space_group_IT_number 14
_symmetry_cell_setting monoclinic
_symmetry_Int_Tables_number 14
_symmetry_space_group_name_Hall '-P 2yn'
_symmetry_space_group_name_H-M 'P 1 21/n 1'
_audit_creation_date 'Fri Jun  5 12:30:07 1998'
_audit_creation_method 'from TEXRAY.INF file'
_cell_angle_alpha 90
_cell_angle_beta 90.94(2)
_cell_angle_gamma 90
_cell_formula_units_Z 4.00
_cell_length_a 11.045(3)
_cell_length_b 24.286(3)
_cell_length_c 19.249(3)
_cell_measurement_reflns_used 25
_cell_measurement_temperature 23.0
_cell_measurement_theta_max 27.91
_cell_measurement_theta_min 23.63
_cell_volume 5162.6(17)
_computing_cell_refinement 'MSC/AFC Diffractometer Control'
_computing_data_collection 'MSC/AFC Diffractometer Control'
_computing_data_reduction 'teXsan: PROCESS (MSC)'
_computing_publication_material 'teXsan: FINISH (MSC)'
_computing_structure_refinement 'teXsan: LS (MSC)'
_computing_structure_solution 'DIRDIF92 (PATTY)'
_diffrn_ambient_temperature 23.0
_diffrn_measurement_device AFC7R
_diffrn_measurement_method 'omega/2-theta scans'
_diffrn_orient_matrix_UB_11 -0.02794
_diffrn_orient_matrix_UB_12 -0.01508
_diffrn_orient_matrix_UB_13 0.04534
_diffrn_orient_matrix_UB_21 0.03300
_diffrn_orient_matrix_UB_22 0.03323
_diffrn_orient_matrix_UB_23 0.02445
_diffrn_orient_matrix_UB_31 -0.07956
_diffrn_orient_matrix_UB_32 0.01908
_diffrn_orient_matrix_UB_33 -0.00675
_diffrn_radiation_monochromator graphite
_diffrn_radiation_source 'X-ray tube'
_diffrn_radiation_type MoKalpha
_diffrn_radiation_wavelength 0.7107
_diffrn_reflns_av_R_equivalents 4.06
_diffrn_reflns_limit_h_max 14
_diffrn_reflns_limit_h_min 0
_diffrn_reflns_limit_k_max 16
_diffrn_reflns_limit_k_min 0
_diffrn_reflns_limit_l_max 25
_diffrn_reflns_limit_l_min -6
_diffrn_reflns_number 12786
_diffrn_reflns_theta_max 27.5235
_diffrn_reflns_theta_min 2.515
_diffrn_standards_decay_% 0.41
_diffrn_standards_interval_count 150
_diffrn_standards_number 3
_exptl_absorpt_coefficient_mu_cm 7.570
_exptl_absorpt_correction_T_max 1.000
_exptl_absorpt_correction_T_min 0.858
_exptl_absorpt_correction_type psi-scan
_exptl_crystal_colour darkbrown
_exptl_crystal_density_diffrn 1.355
_exptl_crystal_description plate
_exptl_crystal_F_000 2188.00
_exptl_crystal_size_max 0.500
_exptl_crystal_size_mid 0.450
_exptl_crystal_size_min 0.150
_refine_diff_density_max -0.60950
_refine_diff_density_min 0.62450
_refine_ls_extinction_coef 0.00000
_refine_ls_extinction_method Zachariasen_type_2_Gaussian_isotropic
_refine_ls_goodness_of_fit_obs 1.600
_refine_ls_matrix_type full
_refine_ls_number_parameters 569
_refine_ls_number_reflns 4983
_refine_ls_number_restraints 0
_refine_ls_R_factor_obs 0.0470
_refine_ls_shift/esd_max 3.7080
_refine_ls_structure_factor_coef F
_refine_ls_weighting_scheme sigma
_refine_ls_wR_factor_obs 0.0330
_cod_data_source_file ic981274e_5.cif
_cod_data_source_block '[Cp*Rh(-PhNO)(-SPri)2RhCp*][BPh4](Compound9b)'
_cod_original_cell_volume 5162(1)
_cod_original_sg_symbol_H-M 'P 21/n '
_cod_original_formula_sum 'C56 H69 Rh2 S2 B N O'
_cod_database_code 4322074
_cod_depositor_comments
;
 Changing the values of the _geom_angle_atom_site_label_1,
 _geom_angle_atom_site_label_2, _geom_angle_atom_site_label_3,
 _geom_bond_atom_site_label_1 and _geom_bond_atom_site_label_2
 data items to match the _atom_site_label data item values.

 Antanas Vaitkus,
 2017-01-29
;

loop_
_symmetry_equiv_pos_as_xyz
'   +x,   +y,   +z'
1/2-x,1/2+y,1/2-z
'   -x,   -y,   -z'
1/2+x,1/2-y,1/2+z

loop_
_atom_site_aniso_label
_atom_site_aniso_U_11
_atom_site_aniso_U_22
_atom_site_aniso_U_33
_atom_site_aniso_U_12
_atom_site_aniso_U_13
_atom_site_aniso_U_23
Rh1 0.0556(4) 0.0458(4) 0.0598(4) 0.0059(3) -0.0062(3) 0.0030(3)
Rh2 0.0559(4) 0.0435(3) 0.0489(4) 0.0039(3) -0.0064(3) -0.0011(3)
S1 0.060(1) 0.053(1) 0.062(1) 0.000(1) -0.013(1) 0.001(1)
S2 0.055(1) 0.050(1) 0.052(1) 0.0007(10) -0.0031(10) -0.0019(10)
O1 0.070(4) 0.057(3) 0.059(3) 0.017(3) 0.004(3) 0.004(3)
N1 0.055(4) 0.058(4) 0.052(4) 0.001(3) -0.001(3) 0.005(3)
C1 0.084(7) 0.049(5) 0.082(7) 0.017(5) -0.024(6) 0.005(5)
C2 0.059(6) 0.059(6) 0.106(8) 0.003(5) -0.008(6) 0.018(6)
C3 0.090(8) 0.060(6) 0.072(7) 0.019(5) 0.001(6) 0.015(5)
C4 0.089(7) 0.047(5) 0.084(7) 0.017(5) -0.029(6) 0.007(5)
C5 0.063(6) 0.053(6) 0.101(8) 0.013(5) 0.001(6) 0.021(5)
C6 0.16(1) 0.072(7) 0.118(9) 0.033(7) -0.017(8) -0.021(6)
C7 0.088(8) 0.069(7) 0.20(1) -0.010(6) -0.027(8) 0.040(7)
C8 0.16(1) 0.108(8) 0.095(8) 0.038(8) 0.025(8) 0.043(7)
C9 0.17(1) 0.080(7) 0.131(9) 0.018(7) -0.091(8) 0.008(7)
C10 0.094(8) 0.092(8) 0.19(1) 0.028(6) -0.001(8) 0.040(8)
C11 0.083(7) 0.049(5) 0.057(6) 0.018(5) -0.013(5) -0.006(4)
C12 0.060(6) 0.058(5) 0.063(6) 0.022(4) -0.006(5) -0.007(5)
C13 0.074(6) 0.058(5) 0.061(6) 0.024(5) -0.015(5) 0.000(5)
C14 0.080(7) 0.047(5) 0.064(6) 0.011(5) -0.004(5) 0.002(4)
C15 0.077(7) 0.043(5) 0.073(7) 0.011(4) -0.022(5) -0.001(5)
C16 0.107(7) 0.094(7) 0.062(6) 0.037(6) 0.007(5) -0.014(5)
C17 0.072(6) 0.113(8) 0.114(8) 0.029(6) -0.009(6) -0.022(6)
C18 0.104(8) 0.099(7) 0.070(6) 0.029(6) -0.018(6) 0.008(5)
C19 0.138(9) 0.060(6) 0.095(7) 0.000(6) 0.004(7) 0.004(5)
C20 0.114(8) 0.063(6) 0.095(7) 0.014(5) -0.032(6) -0.016(5)
C21 0.045(5) 0.054(5) 0.069(6) -0.006(4) 0.000(4) 0.001(5)
C22 0.096(7) 0.081(7) 0.060(6) 0.026(5) 0.007(5) -0.006(5)
C23 0.099(8) 0.110(9) 0.080(8) 0.023(7) 0.008(7) -0.019(6)
C24 0.090(7) 0.105(8) 0.064(7) -0.014(7) 0.007(6) -0.005(6)
C25 0.094(7) 0.077(6) 0.066(6) -0.025(6) -0.007(5) 0.006(6)
C26 0.086(6) 0.064(5) 0.066(6) -0.007(5) -0.005(5) -0.004(5)
C27 0.064(6) 0.098(7) 0.127(9) -0.016(6) -0.010(6) 0.032(7)
C28 0.074(7) 0.17(1) 0.126(9) -0.037(7) 0.008(7) -0.011(8)
C29 0.128(10) 0.20(1) 0.17(1) -0.096(9) -0.081(9) 0.071(10)
C30 0.076(6) 0.072(6) 0.059(5) -0.012(5) -0.005(5) -0.010(5)
C31 0.101(8) 0.151(10) 0.071(6) -0.050(7) 0.004(6) -0.024(7)
C32 0.096(7) 0.088(7) 0.080(7) -0.038(6) -0.008(6) 0.003(5)
C33 0.046(5) 0.060(5) 0.045(5) -0.001(4) -0.002(4) -0.007(4)
C34 0.080(6) 0.064(6) 0.054(5) 0.001(5) -0.004(5) -0.004(4)
C35 0.105(7) 0.060(5) 0.063(6) -0.004(6) -0.001(5) 0.014(5)
C36 0.107(8) 0.056(6) 0.101(8) 0.013(6) 0.012(7) -0.007(6)
C37 0.109(8) 0.071(6) 0.084(7) 0.017(6) 0.028(6) -0.005(6)
C38 0.077(6) 0.066(6) 0.061(6) 0.007(5) 0.009(5) 0.001(5)
C39 0.049(5) 0.059(5) 0.037(5) 0.001(4) 0.008(4) -0.003(4)
C40 0.046(5) 0.061(5) 0.079(6) -0.002(4) -0.009(5) 0.004(5)
C41 0.060(6) 0.082(7) 0.104(8) -0.001(6) -0.026(5) 0.014(6)
C42 0.061(7) 0.091(8) 0.111(8) -0.010(6) -0.021(6) 0.001(7)
C43 0.061(6) 0.060(6) 0.124(9) -0.012(5) 0.008(6) -0.007(6)
C44 0.055(5) 0.065(6) 0.096(7) 0.005(5) -0.008(5) -0.001(5)
C45 0.065(6) 0.049(5) 0.054(6) 0.011(4) 0.002(5) -0.006(4)
C46 0.078(7) 0.097(7) 0.051(6) 0.013(6) 0.005(5) 0.006(5)
C47 0.114(9) 0.095(8) 0.080(8) 0.014(7) 0.022(7) 0.011(6)
C48 0.15(1) 0.094(8) 0.061(7) 0.045(8) -0.005(8) -0.008(6)
C49 0.106(8) 0.093(7) 0.075(8) 0.053(7) -0.037(7) -0.018(6)
C50 0.085(7) 0.067(6) 0.072(7) 0.033(5) -0.007(6) -0.017(5)
C51 0.051(5) 0.057(5) 0.053(5) 0.002(4) -0.003(4) -0.003(4)
C52 0.057(5) 0.085(6) 0.056(6) -0.001(5) 0.000(5) -0.007(5)
C53 0.073(7) 0.116(8) 0.063(6) 0.023(6) 0.007(6) -0.010(5)
C54 0.060(7) 0.125(9) 0.084(8) 0.025(7) 0.026(6) 0.011(7)
C55 0.060(6) 0.089(8) 0.132(10) -0.013(5) 0.026(7) -0.001(7)
C56 0.073(6) 0.075(6) 0.095(7) -0.007(5) 0.007(6) -0.021(5)
B1 0.054(6) 0.050(5) 0.043(5) 0.001(4) -0.007(5) -0.008(4)

loop_
_atom_site_label
_atom_site_fract_x
_atom_site_fract_y
_atom_site_fract_z
_atom_site_U_iso_or_equiv
_atom_site_thermal_displace_type
_atom_site_calc_flag
_atom_site_calc_attached_atom
Rh1 0.29248(5) -0.05584(2) 0.27081(3) 0.0538 Uij ? ?
Rh2 0.17111(5) 0.06101(2) 0.20661(3) 0.0495 Uij ? ?
S1 0.3175(2) 0.03892(7) 0.2938(1) 0.0584 Uij ? ?
S2 0.0926(2) -0.02434(7) 0.24559(10) 0.0524 Uij ? ?
O1 0.3242(4) -0.0347(2) 0.1694(2) 0.0623 Uij ? ?
N1 0.2781(5) 0.0113(2) 0.1419(3) 0.0550 Uij ? ?
C1 0.3499(9) -0.1411(3) 0.2615(5) 0.0721 Uij ? ?
C2 0.2502(8) -0.1397(3) 0.3067(5) 0.0746 Uij ? ?
C3 0.2860(9) -0.1053(4) 0.3630(5) 0.0740 Uij ? ?
C4 0.4040(9) -0.0879(3) 0.3555(5) 0.0736 Uij ? ?
C5 0.4454(8) -0.1083(3) 0.2920(5) 0.0722 Uij ? ?
C6 0.3592(9) -0.1694(4) 0.1917(5) 0.1157 Uij ? ?
C7 0.1378(8) -0.1712(4) 0.2996(6) 0.1209 Uij ? ?
C8 0.2070(9) -0.0970(4) 0.4255(5) 0.1221 Uij ? ?
C9 0.4752(9) -0.0551(4) 0.4087(5) 0.1271 Uij ? ?
C10 0.5695(9) -0.1024(4) 0.2601(6) 0.1244 Uij ? ?
C11 0.0540(8) 0.1126(3) 0.2648(4) 0.0632 Uij ? ?
C12 -0.0101(7) 0.0999(3) 0.2020(4) 0.0605 Uij ? ?
C13 0.0540(8) 0.1212(3) 0.1464(4) 0.0645 Uij ? ?
C14 0.1570(8) 0.1496(3) 0.1733(4) 0.0638 Uij ? ?
C15 0.1534(8) 0.1453(3) 0.2464(5) 0.0642 Uij ? ?
C16 0.0097(8) 0.1007(3) 0.3372(4) 0.0877 Uij ? ?
C17 -0.1337(8) 0.0735(4) 0.1989(5) 0.0998 Uij ? ?
C18 0.0073(8) 0.1218(3) 0.0726(4) 0.0911 Uij ? ?
C19 0.2390(8) 0.1870(3) 0.1334(5) 0.0975 Uij ? ?
C20 0.2338(8) 0.1745(3) 0.2980(4) 0.0909 Uij ? ?
C21 0.2990(6) 0.0119(3) 0.0708(4) 0.0561 Uij ? ?
C22 0.3358(8) -0.0344(3) 0.0338(4) 0.0791 Uij ? ?
C23 0.3537(9) -0.0310(4) -0.0372(5) 0.0959 Uij ? ?
C24 0.3384(8) 0.0164(4) -0.0730(4) 0.0866 Uij ? ?
C25 0.3019(8) 0.0623(4) -0.0382(4) 0.0795 Uij ? ?
C26 0.2807(7) 0.0599(3) 0.0336(4) 0.0722 Uij ? ?
C27 0.4751(7) 0.0568(4) 0.2714(5) 0.0961 Uij ? ?
C28 0.4890(8) 0.0910(5) 0.2081(5) 0.1227 Uij ? ?
C29 0.5375(9) 0.0841(5) 0.3342(6) 0.1670 Uij ? ?
C30 0.0313(7) -0.0692(3) 0.1747(4) 0.0690 Uij ? ?
C31 0.0163(8) -0.0419(4) 0.1057(4) 0.1079 Uij ? ?
C32 -0.0882(8) -0.0932(3) 0.1965(4) 0.0884 Uij ? ?
C33 0.7295(6) 0.3531(3) 0.0567(4) 0.0506 Uij ? ?
C34 0.7548(7) 0.3854(3) -0.0007(4) 0.0659 Uij ? ?
C35 0.7279(8) 0.4410(4) -0.0049(4) 0.0761 Uij ? ?
C36 0.6765(8) 0.4671(3) 0.0506(5) 0.0878 Uij ? ?
C37 0.6516(8) 0.4384(4) 0.1085(4) 0.0878 Uij ? ?
C38 0.6793(7) 0.3821(3) 0.1109(4) 0.0680 Uij ? ?
C39 0.6245(6) 0.2584(3) 0.0199(3) 0.0484 Uij ? ?
C40 0.5353(7) 0.2883(3) -0.0135(4) 0.0623 Uij ? ?
C41 0.4332(8) 0.2647(4) -0.0437(5) 0.0819 Uij ? ?
C42 0.4193(8) 0.2098(4) -0.0425(5) 0.0879 Uij ? ?
C43 0.5028(8) 0.1783(3) -0.0092(5) 0.0816 Uij ? ?
C44 0.6046(7) 0.2024(3) 0.0211(4) 0.0720 Uij ? ?
C45 0.7566(7) 0.2616(3) 0.1363(4) 0.0563 Uij ? ?
C46 0.6542(7) 0.2533(4) 0.1748(4) 0.0753 Uij ? ?
C47 0.6572(9) 0.2344(4) 0.2428(5) 0.0960 Uij ? ?
C48 0.764(1) 0.2239(4) 0.2748(5) 0.1018 Uij ? ?
C49 0.8687(9) 0.2305(4) 0.2407(5) 0.0920 Uij ? ?
C50 0.8642(8) 0.2487(3) 0.1709(5) 0.0749 Uij ? ?
C51 0.8670(6) 0.2705(3) 0.0098(4) 0.0539 Uij ? ?
C52 0.8664(7) 0.2344(3) -0.0450(4) 0.0659 Uij ? ?
C53 0.9690(9) 0.2225(4) -0.0826(4) 0.0839 Uij ? ?
C54 1.0761(8) 0.2454(4) -0.0659(5) 0.0896 Uij ? ?
C55 1.0820(8) 0.2810(4) -0.0117(6) 0.0933 Uij ? ?
C56 0.9791(8) 0.2930(3) 0.0252(4) 0.0810 Uij ? ?
B1 0.7463(8) 0.2858(3) 0.0558(4) 0.0491 Uij ? ?
H1 0.2860 -0.1886 0.1816 0.1228 Uij ? ?
H2 0.3730 -0.1427 0.1567 0.1228 Uij ? ?
H3 0.4247 -0.1949 0.1931 0.1228 Uij ? ?
H4 0.0706 -0.1467 0.3010 0.1198 Uij ? ?
H5 0.1368 -0.1904 0.2567 0.1198 Uij ? ?
H6 0.1326 -0.1968 0.3368 0.1198 Uij ? ?
H7 0.2453 -0.0721 0.4568 0.1237 Uij ? ?
H8 0.1309 -0.0825 0.4108 0.1237 Uij ? ?
H9 0.1951 -0.1314 0.4480 0.1237 Uij ? ?
H10 0.4811 -0.0753 0.4508 0.1260 Uij ? ?
H11 0.5540 -0.0481 0.3918 0.1260 Uij ? ?
H12 0.4352 -0.0211 0.4169 0.1260 Uij ? ?
H13 0.6055 -0.1377 0.2558 0.1259 Uij ? ?
H14 0.5613 -0.0859 0.2155 0.1259 Uij ? ?
H15 0.6191 -0.0798 0.2891 0.1259 Uij ? ?
H16 -0.0111 0.1343 0.3594 0.0964 Uij ? ?
H17 -0.0595 0.0775 0.3345 0.0964 Uij ? ?
H18 0.0719 0.0828 0.3634 0.0964 Uij ? ?
H19 -0.1912 0.0992 0.1812 0.0978 Uij ? ?
H20 -0.1316 0.0422 0.1692 0.0978 Uij ? ?
H21 -0.1561 0.0623 0.2441 0.0978 Uij ? ?
H22 -0.0658 0.1424 0.0700 0.1010 Uij ? ?
H23 0.0659 0.1383 0.0436 0.1010 Uij ? ?
H24 -0.0075 0.0851 0.0576 0.1010 Uij ? ?
H25 0.3210 0.1775 0.1431 0.1073 Uij ? ?
H26 0.2226 0.1832 0.0851 0.1073 Uij ? ?
H27 0.2254 0.2241 0.1470 0.1073 Uij ? ?
H28 0.2696 0.1483 0.3288 0.0999 Uij ? ?
H29 0.2956 0.1935 0.2741 0.0999 Uij ? ?
H30 0.1873 0.2000 0.3237 0.0999 Uij ? ?
H31 0.3487 -0.0683 0.0573 0.0964 Uij ? ?
H32 0.3774 -0.0632 -0.0615 0.1113 Uij ? ?
H33 0.3528 0.0177 -0.1215 0.0955 Uij ? ?
H34 0.2909 0.0960 -0.0626 0.0927 Uij ? ?
H35 0.2531 0.0919 0.0569 0.0848 Uij ? ?
H36 0.5163 0.0231 0.2633 0.1166 Uij ? ?
H37 0.5726 0.0973 0.2005 0.1250 Uij ? ?
H38 0.4545 0.0722 0.1693 0.1250 Uij ? ?
H39 0.4488 0.1251 0.2142 0.1250 Uij ? ?
H40 0.5340 0.0601 0.3731 0.1636 Uij ? ?
H41 0.6197 0.0914 0.3237 0.1636 Uij ? ?
H42 0.4976 0.1176 0.3446 0.1636 Uij ? ?
H43 0.0863 -0.0989 0.1692 0.0835 Uij ? ?
H44 0.0926 -0.0288 0.0907 0.1070 Uij ? ?
H45 -0.0150 -0.0677 0.0729 0.1070 Uij ? ?
H46 -0.0382 -0.0118 0.1096 0.1070 Uij ? ?
H47 -0.1453 -0.0644 0.2023 0.0901 Uij ? ?
H48 -0.1170 -0.1180 0.1617 0.0901 Uij ? ?
H49 -0.0775 -0.1124 0.2391 0.0901 Uij ? ?
H50 0.7925 0.3685 -0.0392 0.0779 Uij ? ?
H51 0.7451 0.4610 -0.0459 0.0870 Uij ? ?
H52 0.6585 0.5053 0.0481 0.0989 Uij ? ?
H53 0.6157 0.4560 0.1471 0.0968 Uij ? ?
H54 0.6627 0.3627 0.1525 0.0764 Uij ? ?
H55 0.5442 0.3271 -0.0160 0.0730 Uij ? ?
H56 0.3732 0.2872 -0.0652 0.0975 Uij ? ?
H57 0.3512 0.1931 -0.0649 0.1001 Uij ? ?
H58 0.4918 0.1396 -0.0065 0.0913 Uij ? ?
H59 0.6629 0.1794 0.0435 0.0864 Uij ? ?
H60 0.5776 0.2607 0.1536 0.0883 Uij ? ?
H61 0.5837 0.2290 0.2669 0.1086 Uij ? ?
H62 0.7652 0.2118 0.3217 0.1221 Uij ? ?
H63 0.9442 0.2230 0.2632 0.1064 Uij ? ?
H64 0.9380 0.2522 0.1467 0.0883 Uij ? ?
H65 0.7924 0.2169 -0.0578 0.0782 Uij ? ?
H66 0.9635 0.1977 -0.1207 0.0968 Uij ? ?
H67 1.1464 0.2368 -0.0916 0.0965 Uij ? ?
H68 1.1569 0.2978 0.0008 0.1060 Uij ? ?
H69 0.9858 0.3178 0.0632 0.0974 Uij ? ?

loop_
_atom_type_symbol
_atom_type_oxidation_number
_atom_type_number_in_cell
_atom_type_scat_dispersion_real
_atom_type_scat_dispersion_imag
_atom_type_scat_source
C 0 224 0.003 0.002 'International Tables'
H 0 276 0.000 0.000 'International Tables'
Rh 0 8 -1.118 0.919 'International Tables'
S 0 8 0.125 0.123 'International Tables'
O 0 4 0.011 0.006 'International Tables'
N 0 4 0.006 0.003 'International Tables'
B 0 4 0.001 0.001 'International Tables'

loop_
_geom_angle_atom_site_label_1
_geom_angle_atom_site_label_2
_geom_angle_atom_site_label_3
_geom_angle
_geom_angle_site_symmetry_1
_geom_angle_site_symmetry_2
_geom_angle_site_symmetry_3
_geom_angle_publ_flag
S1 Rh1 S2 80.23(7) ? ? ? yes
S1 Rh1 O1 85.0(1) ? ? ? yes
S1 Rh1 C1 155.7(3) ? ? ? yes
S1 Rh1 C2 150.2(3) ? ? ? yes
S1 Rh1 C3 113.3(3) ? ? ? yes
S1 Rh1 C4 98.3(2) ? ? ? yes
S1 Rh1 C5 116.9(3) ? ? ? yes
S2 Rh1 O1 84.2(1) ? ? ? yes
S2 Rh1 C1 124.1(3) ? ? ? yes
S2 Rh1 C2 99.2(2) ? ? ? yes
S2 Rh1 C3 107.8(3) ? ? ? yes
S2 Rh1 C4 141.4(3) ? ? ? yes
S2 Rh1 C5 162.4(2) ? ? ? yes
O1 Rh1 C1 96.1(3) ? ? ? yes
O1 Rh1 C2 124.7(3) ? ? ? yes
O1 Rh1 C3 159.2(3) ? ? ? yes
O1 Rh1 C4 134.4(3) ? ? ? yes
O1 Rh1 C5 100.5(3) ? ? ? yes
C1 Rh1 C2 37.7(3) ? ? ? yes
C1 Rh1 C3 63.2(3) ? ? ? yes
C1 Rh1 C4 63.8(3) ? ? ? yes
C1 Rh1 C5 38.9(3) ? ? ? yes
C2 Rh1 C3 38.1(3) ? ? ? yes
C2 Rh1 C4 63.5(3) ? ? ? yes
C2 Rh1 C5 64.1(3) ? ? ? yes
C3 Rh1 C4 37.3(3) ? ? ? yes
C3 Rh1 C5 63.1(3) ? ? ? yes
C4 Rh1 C5 37.9(3) ? ? ? yes
S1 Rh2 S2 80.05(7) ? ? ? yes
S1 Rh2 N1 84.6(2) ? ? ? yes
S1 Rh2 C11 100.0(2) ? ? ? yes
S1 Rh2 C12 136.9(2) ? ? ? yes
S1 Rh2 C13 152.5(2) ? ? ? yes
S1 Rh2 C14 117.5(2) ? ? ? yes
S1 Rh2 C15 91.6(2) ? ? ? yes
S2 Rh2 N1 84.2(2) ? ? ? yes
S2 Rh2 C11 96.8(2) ? ? ? yes
S2 Rh2 C12 92.9(2) ? ? ? yes
S2 Rh2 C13 121.2(2) ? ? ? yes
S2 Rh2 C14 154.3(2) ? ? ? yes
S2 Rh2 C15 132.0(3) ? ? ? yes
N1 Rh2 C11 175.4(3) ? ? ? yes
N1 Rh2 C12 137.3(3) ? ? ? yes
N1 Rh2 C13 112.9(3) ? ? ? yes
N1 Rh2 C14 114.6(3) ? ? ? yes
N1 Rh2 C15 142.5(3) ? ? ? yes
C11 Rh2 C12 38.2(2) ? ? ? yes
C11 Rh2 C13 62.7(3) ? ? ? yes
C11 Rh2 C14 63.1(3) ? ? ? yes
C11 Rh2 C15 37.8(3) ? ? ? yes
C12 Rh2 C13 36.2(2) ? ? ? yes
C12 Rh2 C14 61.4(3) ? ? ? yes
C12 Rh2 C15 62.0(3) ? ? ? yes
C13 Rh2 C14 36.7(3) ? ? ? yes
C13 Rh2 C15 61.5(3) ? ? ? yes
C14 Rh2 C15 37.0(3) ? ? ? yes
Rh1 S1 Rh2 90.64(7) ? ? ? yes
Rh1 S1 C27 107.0(3) ? ? ? yes
Rh2 S1 C27 114.4(3) ? ? ? yes
Rh1 S2 Rh2 90.14(7) ? ? ? yes
Rh1 S2 C30 106.6(3) ? ? ? yes
Rh2 S2 C30 114.1(3) ? ? ? yes
Rh1 O1 N1 121.1(4) ? ? ? yes
Rh2 N1 O1 117.3(4) ? ? ? yes
Rh2 N1 C21 132.7(5) ? ? ? yes
O1 N1 C21 109.3(6) ? ? ? yes
Rh1 C1 C2 72.3(5) ? ? ? yes
Rh1 C1 C5 69.6(5) ? ? ? yes
Rh1 C1 C6 122.0(6) ? ? ? yes
C2 C1 C5 108.0(8) ? ? ? yes
C2 C1 C6 128.4(10) ? ? ? yes
C5 C1 C6 123.6(10) ? ? ? yes
Rh1 C2 C1 70.0(5) ? ? ? yes
Rh1 C2 C3 68.8(5) ? ? ? yes
Rh1 C2 C7 129.7(6) ? ? ? yes
C1 C2 C3 105.9(8) ? ? ? yes
C1 C2 C7 126(1) ? ? ? yes
C3 C2 C7 127(1) ? ? ? yes
Rh1 C3 C2 73.2(5) ? ? ? yes
Rh1 C3 C4 72.4(5) ? ? ? yes
Rh1 C3 C8 127.7(6) ? ? ? yes
C2 C3 C4 110.7(9) ? ? ? yes
C2 C3 C8 121(1) ? ? ? yes
C4 C3 C8 126(1) ? ? ? yes
Rh1 C4 C3 70.3(5) ? ? ? yes
Rh1 C4 C5 70.2(5) ? ? ? yes
Rh1 C4 C9 127.1(6) ? ? ? yes
C3 C4 C5 107.7(8) ? ? ? yes
C3 C4 C9 125(1) ? ? ? yes
C5 C4 C9 127(1) ? ? ? yes
Rh1 C5 C1 71.5(5) ? ? ? yes
Rh1 C5 C4 71.9(5) ? ? ? yes
Rh1 C5 C10 125.4(6) ? ? ? yes
C1 C5 C4 107.7(8) ? ? ? yes
C1 C5 C10 123(1) ? ? ? yes
C4 C5 C10 129.0(10) ? ? ? yes
Rh2 C11 C12 74.0(4) ? ? ? yes
Rh2 C11 C15 73.5(5) ? ? ? yes
Rh2 C11 C16 125.4(5) ? ? ? yes
C12 C11 C15 106.7(8) ? ? ? yes
C12 C11 C16 125.3(8) ? ? ? yes
C15 C11 C16 127.3(8) ? ? ? yes
Rh2 C12 C11 67.8(4) ? ? ? yes
Rh2 C12 C13 73.6(5) ? ? ? yes
Rh2 C12 C17 129.5(5) ? ? ? yes
C11 C12 C13 108.7(8) ? ? ? yes
C11 C12 C17 124.2(8) ? ? ? yes
C13 C12 C17 126.8(8) ? ? ? yes
Rh2 C13 C12 70.1(4) ? ? ? yes
Rh2 C13 C14 71.3(4) ? ? ? yes
Rh2 C13 C18 132.5(6) ? ? ? yes
C12 C13 C14 108.4(7) ? ? ? yes
C12 C13 C18 124.0(8) ? ? ? yes
C14 C13 C18 126.8(9) ? ? ? yes
Rh2 C14 C13 72.0(4) ? ? ? yes
Rh2 C14 C15 69.4(4) ? ? ? yes
Rh2 C14 C19 133.2(6) ? ? ? yes
C13 C14 C15 106.9(8) ? ? ? yes
C13 C14 C19 126.4(8) ? ? ? yes
C15 C14 C19 125.5(8) ? ? ? yes
Rh2 C15 C11 68.6(4) ? ? ? yes
Rh2 C15 C14 73.5(5) ? ? ? yes
Rh2 C15 C20 128.0(5) ? ? ? yes
C11 C15 C14 109.1(8) ? ? ? yes
C11 C15 C20 123.9(8) ? ? ? yes
C14 C15 C20 126.8(9) ? ? ? yes
N1 C21 C22 123.3(7) ? ? ? yes
N1 C21 C26 119.6(7) ? ? ? yes
C22 C21 C26 117.1(8) ? ? ? yes
C21 C22 C23 120.3(8) ? ? ? yes
C22 C23 C24 122.4(9) ? ? ? yes
C23 C24 C25 118.7(9) ? ? ? yes
C24 C25 C26 120.3(9) ? ? ? yes
C21 C26 C25 121.3(8) ? ? ? yes
S1 C27 C28 115.7(7) ? ? ? yes
S1 C27 C29 109.2(7) ? ? ? yes
C28 C27 C29 110.7(8) ? ? ? yes
S2 C30 C31 115.3(6) ? ? ? yes
S2 C30 C32 109.3(6) ? ? ? yes
C31 C30 C32 109.6(7) ? ? ? yes
C34 C33 C38 113.7(7) ? ? ? yes
C34 C33 B1 121.9(7) ? ? ? yes
C38 C33 B1 124.2(7) ? ? ? yes
C33 C34 C35 123.4(8) ? ? ? yes
C34 C35 C36 119.8(8) ? ? ? yes
C35 C36 C37 119.8(8) ? ? ? yes
C36 C37 C38 119.1(8) ? ? ? yes
C33 C38 C37 124.2(8) ? ? ? yes
C40 C39 C44 114.6(7) ? ? ? yes
C40 C39 B1 123.8(7) ? ? ? yes
C44 C39 B1 121.5(7) ? ? ? yes
C39 C40 C41 123.3(7) ? ? ? yes
C40 C41 C42 119.8(8) ? ? ? yes
C41 C42 C43 119.5(8) ? ? ? yes
C42 C43 C44 120.2(8) ? ? ? yes
C39 C44 C43 122.5(8) ? ? ? yes
C46 C45 C50 114.3(8) ? ? ? yes
C46 C45 B1 120.7(8) ? ? ? yes
C50 C45 B1 125.0(7) ? ? ? yes
C45 C46 C47 123.3(9) ? ? ? yes
C46 C47 C48 120.1(10) ? ? ? yes
C47 C48 C49 120(1) ? ? ? yes
C48 C49 C50 118.7(9) ? ? ? yes
C45 C50 C49 122.9(8) ? ? ? yes
C52 C51 C56 114.3(7) ? ? ? yes
C52 C51 B1 124.1(7) ? ? ? yes
C56 C51 B1 121.6(7) ? ? ? yes
C51 C52 C53 122.8(8) ? ? ? yes
C52 C53 C54 121.0(9) ? ? ? yes
C53 C54 C55 118.6(9) ? ? ? yes
C54 C55 C56 120.0(9) ? ? ? yes
C51 C56 C55 123.3(8) ? ? ? yes
C33 B1 C39 108.4(6) ? ? ? yes
C33 B1 C45 110.3(6) ? ? ? yes
C33 B1 C51 108.8(6) ? ? ? yes
C39 B1 C45 107.0(6) ? ? ? yes
C39 B1 C51 110.2(6) ? ? ? yes
C45 B1 C51 112.1(6) ? ? ? yes

loop_
_geom_bond_atom_site_label_1
_geom_bond_atom_site_label_2
_geom_bond_distance
_geom_bond_site_symmetry_1
_geom_bond_site_symmetry_2
_geom_bond_publ_flag
Rh1 S1 2.359(2) ? ? yes
Rh1 S2 2.379(2) ? ? yes
Rh1 O1 2.054(5) ? ? yes
Rh1 C1 2.174(8) ? ? yes
Rh1 C2 2.203(8) ? ? yes
Rh1 C3 2.145(8) ? ? yes
Rh1 C4 2.172(8) ? ? yes
Rh1 C5 2.149(8) ? ? yes
Rh2 S1 2.373(2) ? ? yes
Rh2 S2 2.374(2) ? ? yes
Rh2 N1 2.110(6) ? ? yes
Rh2 C11 2.133(8) ? ? yes
Rh2 C12 2.214(7) ? ? yes
Rh2 C13 2.259(7) ? ? yes
Rh2 C14 2.250(8) ? ? yes
Rh2 C15 2.196(7) ? ? yes
S1 C27 1.852(8) ? ? yes
S2 C30 1.865(7) ? ? yes
O1 N1 1.333(6) ? ? yes
N1 C21 1.391(8) ? ? yes
C1 C2 1.42(1) ? ? yes
C1 C5 1.44(1) ? ? yes
C1 C6 1.51(1) ? ? yes
C2 C3 1.42(1) ? ? yes
C2 C7 1.46(1) ? ? yes
C3 C4 1.38(1) ? ? yes
C3 C8 1.51(1) ? ? yes
C4 C5 1.40(1) ? ? yes
C4 C9 1.51(1) ? ? yes
C5 C10 1.52(1) ? ? yes
C11 C12 1.425(9) ? ? yes
C11 C15 1.405(10) ? ? yes
C11 C16 1.513(10) ? ? yes
C12 C13 1.391(10) ? ? yes
C12 C17 1.510(10) ? ? yes
C13 C14 1.421(10) ? ? yes
C13 C18 1.504(10) ? ? yes
C14 C15 1.413(10) ? ? yes
C14 C19 1.50(1) ? ? yes
C15 C20 1.498(9) ? ? yes
C21 C22 1.394(9) ? ? yes
C21 C26 1.382(10) ? ? yes
C22 C23 1.39(1) ? ? yes
C23 C24 1.35(1) ? ? yes
C24 C25 1.36(1) ? ? yes
C25 C26 1.406(10) ? ? yes
C27 C28 1.48(1) ? ? yes
C27 C29 1.53(1) ? ? yes
C30 C31 1.49(1) ? ? yes
C30 C32 1.510(10) ? ? yes
C33 C34 1.388(9) ? ? yes
C33 C38 1.382(9) ? ? yes
C33 B1 1.645(10) ? ? yes
C34 C35 1.385(10) ? ? yes
C35 C36 1.37(1) ? ? yes
C36 C37 1.35(1) ? ? yes
C37 C38 1.400(10) ? ? yes
C39 C40 1.375(9) ? ? yes
C39 C44 1.376(9) ? ? yes
C39 B1 1.643(10) ? ? yes
C40 C41 1.385(9) ? ? yes
C41 C42 1.34(1) ? ? yes
C42 C43 1.35(1) ? ? yes
C43 C44 1.387(10) ? ? yes
C45 C46 1.377(9) ? ? yes
C45 C50 1.390(9) ? ? yes
C45 B1 1.66(1) ? ? yes
C46 C47 1.39(1) ? ? yes
C47 C48 1.34(1) ? ? yes
C48 C49 1.35(1) ? ? yes
C49 C50 1.41(1) ? ? yes
C51 C52 1.372(9) ? ? yes
C51 C56 1.381(9) ? ? yes
C51 B1 1.65(1) ? ? yes
C52 C53 1.385(10) ? ? yes
C53 C54 1.34(1) ? ? yes
C54 C55 1.36(1) ? ? yes
C55 C56 1.38(1) ? ? yes
